data_2206449
loop_
_publ_author_name
'Wang, Ping'
'Xu, Xiao-Nan'
' Zheng, Lan-Fang'
' Bao, Yan-Qing'

_publ_section_title
;
 Bis[3-dimethylamino-1-(2-pyridyl)prop-2-enonato]diperchloratozinc(II)
;
_journal_issue 8
_journal_name_full 'Acta Crystallographica Section E'
_journal_page_first m1462
_journal_page_last m1463
_journal_paper_doi 10.1107/S1600536805020623
_journal_volume 61
_journal_year 2005
_chemical_formula_iupac '[Zn (C10 H12 N2 O)2 (Cl O4)2]'
_chemical_formula_moiety 'C20 H24 Cl2 N4 O10 Zn'
_chemical_formula_sum 'C20 H24 Cl2 N4 O10 Zn'
_chemical_formula_weight 616.70
_chemical_name_systematic
;
Bis[3-dimethylamino-l-(2-pyridyl)prop-2-enonato]diperchloratozinc(II)
;
_space_group_IT_number 2
_symmetry_cell_setting triclinic
_symmetry_space_group_name_Hall '-P 1'
_symmetry_space_group_name_H-M 'P -1'
_atom_sites_solution_hydrogens geom
_atom_sites_solution_primary direct
_atom_sites_solution_secondary difmap
_cell_angle_alpha 79.358(3)
_cell_angle_beta 78.130(2)
_cell_angle_gamma 70.887(3)
_cell_formula_units_Z 1
_cell_length_a 7.5449(19)
_cell_length_b 9.187(2)
_cell_length_c 9.5884(19)
_cell_measurement_reflns_used 2384
_cell_measurement_temperature 298(2)
_cell_measurement_theta_max 27.022
_cell_measurement_theta_min 2.382
_cell_volume 609.6(2)
_computing_cell_refinement SMART
_computing_data_collection 'SMART (Bruker, 1998)'
_computing_data_reduction 'SAINT (Bruker, 1998)'
_computing_molecular_graphics 'SHELXTL (Bruker, 1998)'
_computing_publication_material SHELXTL
_computing_structure_refinement 'SHELXL97 (Sheldrick, 1997)'
_computing_structure_solution 'SHELXS97 (Sheldrick, 1997)'
_diffrn_ambient_temperature 293(2)
_diffrn_detector_area_resol_mean 0
_diffrn_measured_fraction_theta_full 0.979
_diffrn_measured_fraction_theta_max 0.979
_diffrn_measurement_device_type 'Bruker SMART CCD area-detecter'
_diffrn_measurement_method '\f and \w'
_diffrn_radiation_monochromator graphite
_diffrn_radiation_source 'fine-focus sealed tube'
_diffrn_radiation_type MoK\a
_diffrn_radiation_wavelength 0.71073
_diffrn_reflns_av_R_equivalents 0.0190
_diffrn_reflns_av_sigmaI/netI 0.0344
_diffrn_reflns_limit_h_max 9
_diffrn_reflns_limit_h_min -6
_diffrn_reflns_limit_k_max 11
_diffrn_reflns_limit_k_min -9
_diffrn_reflns_limit_l_max 11
_diffrn_reflns_limit_l_min -10
_diffrn_reflns_number 3200
_diffrn_reflns_theta_full 25.30
_diffrn_reflns_theta_max 25.30
_diffrn_reflns_theta_min 2.19
_diffrn_standards_decay_% 0
_diffrn_standards_interval_count 0
_diffrn_standards_interval_time 0
_diffrn_standards_number 0
_exptl_absorpt_coefficient_mu 1.290
_exptl_absorpt_correction_T_max 0.6905
_exptl_absorpt_correction_T_min 0.5535
_exptl_absorpt_correction_type multi-scan
_exptl_absorpt_process_details '(SADABS; Sheldrick, 1996)'
_exptl_crystal_colour pink
_exptl_crystal_density_diffrn 1.680
_exptl_crystal_density_method 'not measured'
_exptl_crystal_description block
_exptl_crystal_F_000 316
_exptl_crystal_size_max 0.52
_exptl_crystal_size_mid 0.34
_exptl_crystal_size_min 0.31
_refine_diff_density_max 0.300
_refine_diff_density_min -0.378
_refine_ls_extinction_coef 0.027(4)
_refine_ls_extinction_expression Fc^*^=kFc[1+0.001xFc^2^\l^3^/sin(2\q)]^-1/4^
_refine_ls_extinction_method SHELXL97
_refine_ls_goodness_of_fit_ref 1.124
_refine_ls_hydrogen_treatment constr
_refine_ls_matrix_type full
_refine_ls_number_parameters 182
_refine_ls_number_reflns 2166
_refine_ls_number_restraints 0
_refine_ls_restrained_S_all 1.124
_refine_ls_R_factor_all 0.0370
_refine_ls_R_factor_gt 0.0343
_refine_ls_shift/su_max 0.025
_refine_ls_shift/su_mean 0.001
_refine_ls_structure_factor_coef Fsqd
_refine_ls_weighting_details 'w = 1/[\s^2^(Fo^2^)+(0.0539P)^2^+0.1968P] where P = (Fo^2^+2Fc^2^)/3'
_refine_ls_weighting_scheme calc
_refine_ls_wR_factor_gt 0.0988
_refine_ls_wR_factor_ref 0.1012
_reflns_number_gt 1988
_reflns_number_total 2166
_reflns_threshold_expression I>2\s(I)
_cod_data_source_file hk6010.cif
_cod_data_source_block I
_cod_database_code 2206449
_cod_database_fobs_code 2206449

loop_
_symmetry_equiv_pos_as_xyz
'x, y, z'
'-x, -y, -z'

loop_
_atom_site_label
_atom_site_fract_x
_atom_site_fract_y
_atom_site_fract_z
_atom_site_U_iso_or_equiv
_atom_site_adp_type
_atom_site_calc_flag
_atom_site_refinement_flags
_atom_site_occupancy
_atom_site_disorder_assembly
_atom_site_disorder_group
_atom_site_type_symbol
Zn1 1.0000 0.0000 0.0000 0.0506(2) Uani d S 1 . . Zn
Cl1 0.69651(8) 0.26114(7) -0.22739(7) 0.0457(2) Uani d . 1 . . Cl
O1 0.7526(2) 0.0668(2) 0.13509(18) 0.0465(4) Uani d . 1 A . O
O2 0.884(3) 0.193(5) -0.199(2) 0.056(4) Uani d P 0.62(13) A 1 O
O2' 0.888(5) 0.155(6) -0.202(3) 0.054(6) Uani d P 0.38(13) A 2 O
O3 0.6116(4) 0.3714(3) -0.1287(3) 0.0884(8) Uani d . 1 A . O
O4 0.5911(4) 0.1544(3) -0.2070(3) 0.0830(8) Uani d . 1 A . O
O5 0.7109(4) 0.3346(3) -0.3713(3) 0.0940(9) Uani d . 1 A . O
N1 0.2965(3) 0.1831(2) 0.4474(2) 0.0405(5) Uani d . 1 A . N
N2 1.0404(3) 0.1798(2) 0.0742(2) 0.0363(4) Uani d . 1 A . N
C1 0.7333(3) 0.1793(2) 0.2008(2) 0.0344(5) Uani d . 1 . . C
C2 0.5813(3) 0.2303(3) 0.3085(2) 0.0378(5) Uani d . 1 A . C
C3 0.4440(3) 0.1558(3) 0.3458(2) 0.0362(5) Uani d . 1 . . C
C4 0.1579(4) 0.0975(3) 0.4713(3) 0.0506(6) Uani d . 1 . . C
C5 0.2575(5) 0.3017(4) 0.5411(3) 0.0665(8) Uani d . 1 . . C
C6 0.8902(3) 0.2538(3) 0.1638(2) 0.0342(5) Uani d . 1 A . C
C7 0.8890(4) 0.3834(3) 0.2177(3) 0.0438(6) Uani d . 1 A . C
C8 1.0480(4) 0.4350(3) 0.1798(3) 0.0473(6) Uani d . 1 . . C
C9 1.2021(4) 0.3570(3) 0.0899(3) 0.0444(6) Uani d . 1 A . C
C10 1.1939(3) 0.2305(3) 0.0381(3) 0.0425(5) Uani d . 1 . . C
H2A 0.5729 0.3136 0.3545 0.045 Uiso calc R 1 . . H
H3A 0.4577 0.0767 0.2927 0.043 Uiso calc R 1 A . H
H4A 0.1468 0.0488 0.5690 0.076 Uiso calc R 1 . . H
H4B 0.0367 0.1679 0.4531 0.076 Uiso calc R 1 . . H
H4C 0.1991 0.0195 0.4076 0.076 Uiso calc R 1 A . H
H5A 0.2426 0.4013 0.4843 0.100 Uiso calc R 1 . . H
H5B 0.1429 0.3034 0.6076 0.100 Uiso calc R 1 . . H
H5C 0.3613 0.2784 0.5933 0.100 Uiso calc R 1 A . H
H7A 0.7833 0.4354 0.2784 0.053 Uiso calc R 1 . . H
H8A 1.0501 0.5220 0.2153 0.057 Uiso calc R 1 A . H
H9A 1.3103 0.3895 0.0644 0.053 Uiso calc R 1 . . H
H10A 1.2976 0.1781 -0.0238 0.051 Uiso calc R 1 A . H

loop_
_atom_site_aniso_label
_atom_site_aniso_U_11
_atom_site_aniso_U_22
_atom_site_aniso_U_33
_atom_site_aniso_U_12
_atom_site_aniso_U_13
_atom_site_aniso_U_23
Zn1 0.0449(3) 0.0562(3) 0.0583(3) -0.0268(2) 0.01984(19) -0.0357(2)
Cl1 0.0418(4) 0.0443(4) 0.0538(4) -0.0178(3) 0.0010(3) -0.0138(3)
O1 0.0410(9) 0.0529(10) 0.0518(10) -0.0242(8) 0.0156(7) -0.0284(8)
O2 0.043(5) 0.058(9) 0.065(4) -0.020(5) -0.002(3) -0.005(4)
O2' 0.056(7) 0.048(12) 0.043(6) 0.000(6) 0.000(4) -0.004(5)
O3 0.0844(17) 0.0648(14) 0.116(2) -0.0251(12) 0.0240(15) -0.0510(14)
O4 0.0749(15) 0.0907(17) 0.1056(19) -0.0536(14) 0.0058(13) -0.0364(15)
O5 0.0899(17) 0.107(2) 0.0693(16) -0.0239(15) -0.0158(13) 0.0211(14)
N1 0.0349(10) 0.0445(11) 0.0394(10) -0.0115(8) 0.0037(8) -0.0098(8)
N2 0.0332(9) 0.0386(10) 0.0385(10) -0.0138(8) 0.0016(7) -0.0113(8)
C1 0.0348(11) 0.0336(11) 0.0344(11) -0.0097(9) -0.0010(9) -0.0094(8)
C2 0.0366(12) 0.0384(12) 0.0382(12) -0.0109(9) 0.0024(9) -0.0145(9)
C3 0.0353(11) 0.0343(12) 0.0356(11) -0.0066(9) -0.0020(9) -0.0077(9)
C4 0.0408(13) 0.0543(15) 0.0536(15) -0.0188(12) 0.0038(11) -0.0037(12)
C5 0.0574(17) 0.082(2) 0.0634(18) -0.0263(15) 0.0204(14) -0.0412(16)
C6 0.0355(11) 0.0358(11) 0.0316(10) -0.0116(9) -0.0023(8) -0.0065(8)
C7 0.0468(13) 0.0418(13) 0.0451(13) -0.0153(11) 0.0014(10) -0.0174(10)
C8 0.0542(15) 0.0443(14) 0.0521(14) -0.0238(12) -0.0077(12) -0.0117(11)
C9 0.0418(13) 0.0499(14) 0.0487(13) -0.0245(11) -0.0090(10) -0.0025(11)
C10 0.0349(12) 0.0478(14) 0.0442(13) -0.0149(10) 0.0012(10) -0.0080(10)

loop_
_atom_type_symbol
_atom_type_description
_atom_type_scat_dispersion_real
_atom_type_scat_dispersion_imag
_atom_type_scat_source
C C 0.0033 0.0016 'International Tables Vol C Tables 4.2.6.8 and 6.1.1.4'
H H 0.0000 0.0000 'International Tables Vol C Tables 4.2.6.8 and 6.1.1.4'
N N 0.0061 0.0033 'International Tables Vol C Tables 4.2.6.8 and 6.1.1.4'
O O 0.0106 0.0060 'International Tables Vol C Tables 4.2.6.8 and 6.1.1.4'
Cl Cl 0.1484 0.1585 'International Tables Vol C Tables 4.2.6.8 and 6.1.1.4'
Zn Zn 0.2839 1.4301 'International Tables Vol C Tables 4.2.6.8 and 6.1.1.4'

loop_
_geom_angle_atom_site_label_1
_geom_angle_atom_site_label_2
_geom_angle_atom_site_label_3
_geom_angle_site_symmetry_1
_geom_angle_site_symmetry_3
_geom_angle
_geom_angle_publ_flag
O1 Zn1 O1 2_755 . 180.00(11) ?
O1 Zn1 N2 2_755 2_755 80.22(7) ?
O1 Zn1 N2 . 2_755 99.78(7) ?
O1 Zn1 N2 2_755 . 99.78(7) ?
O1 Zn1 N2 . . 80.22(7) yes
N2 Zn1 N2 2_755 . 180.0 ?
O1 Zn1 O2' 2_755 2_755 95.6(7) ?
O1 Zn1 O2' . 2_755 84.4(7) ?
N2 Zn1 O2' 2_755 2_755 93.1(16) ?
N2 Zn1 O2' . 2_755 86.9(16) ?
O1 Zn1 O2' 2_755 . 84.4(7) ?
O1 Zn1 O2' . . 95.6(7) ?
N2 Zn1 O2' 2_755 . 86.9(16) ?
N2 Zn1 O2' . . 93.1(16) ?
O2' Zn1 O2' 2_755 . 180.000(2) ?
O1 Zn1 O2 2_755 . 86.4(6) ?
O1 Zn1 O2 . . 93.6(6) yes
N2 Zn1 O2 2_755 . 94.7(8) ?
N2 Zn1 O2 . . 85.3(8) yes
O2' Zn1 O2 2_755 . 172.1(12) ?
O2' Zn1 O2 . . 7.9(12) ?
O1 Zn1 O2 2_755 2_755 93.6(6) ?
O1 Zn1 O2 . 2_755 86.4(6) ?
N2 Zn1 O2 2_755 2_755 85.3(8) ?
N2 Zn1 O2 . 2_755 94.7(8) ?
O2' Zn1 O2 2_755 2_755 7.9(12) ?
O2' Zn1 O2 . 2_755 172.1(12) ?
O2 Zn1 O2 . 2_755 180.0(18) ?
O2 Cl1 O4 . . 113.8(14) ?
O2 Cl1 O3 . . 104.6(14) ?
O4 Cl1 O3 . . 109.54(16) ?
O2 Cl1 O5 . . 106.2(8) ?
O4 Cl1 O5 . . 111.11(18) ?
O3 Cl1 O5 . . 111.39(18) ?
O2 Cl1 O2' . . 13.4(19) ?
O4 Cl1 O2' . . 101(2) ?
O3 Cl1 O2' . . 114.6(18) ?
O5 Cl1 O2' . . 108.6(12) ?
C3 N1 C5 . . 122.6(2) ?
C3 N1 C4 . . 121.5(2) ?
C5 N1 C4 . . 115.9(2) ?
C6 N2 C10 . . 119.7(2) ?
C6 N2 Zn1 . . 113.31(14) ?
C10 N2 Zn1 . . 126.96(16) ?
C6 C7 C8 . . 118.9(2) ?
C6 C7 H7A . . 120.5 ?
C8 C7 H7A . . 120.5 ?
O1 C1 C2 . . 123.3(2) ?
O1 C1 C6 . . 116.80(18) ?
C2 C1 C6 . . 119.82(19) ?
N2 C6 C7 . . 121.0(2) ?
N2 C6 C1 . . 113.84(18) ?
C7 C6 C1 . . 125.1(2) ?
C1 O1 Zn1 . . 115.54(14) ?
C3 C2 C1 . . 119.1(2) ?
C3 C2 H2A . . 120.5 ?
C1 C2 H2A . . 120.5 ?
N2 C10 C9 . . 122.0(2) ?
N2 C10 H10A . . 119.0 ?
C9 C10 H10A . . 119.0 ?
C9 C8 C7 . . 119.6(2) ?
C9 C8 H8A . . 120.2 ?
C7 C8 H8A . . 120.2 ?
N1 C3 C2 . . 127.6(2) ?
N1 C3 H3A . . 116.2 ?
C2 C3 H3A . . 116.2 ?
C10 C9 C8 . . 118.8(2) ?
C10 C9 H9A . . 120.6 ?
C8 C9 H9A . . 120.6 ?
N1 C5 H5C . . 109.5 ?
N1 C5 H5B . . 109.5 ?
H5C C5 H5B . . 109.5 ?
N1 C5 H5A . . 109.5 ?
H5C C5 H5A . . 109.5 ?
H5B C5 H5A . . 109.5 ?
N1 C4 H4C . . 109.5 ?
N1 C4 H4B . . 109.5 ?
H4C C4 H4B . . 109.5 ?
N1 C4 H4A . . 109.5 ?
H4C C4 H4A . . 109.5 ?
H4B C4 H4A . . 109.5 ?
Cl1 O2 Zn1 . . 128.9(11) ?
Cl1 O2' Zn1 . . 132.5(16) ?

loop_
_geom_bond_atom_site_label_1
_geom_bond_atom_site_label_2
_geom_bond_site_symmetry_2
_geom_bond_distance
_geom_bond_publ_flag
Zn1 O1 2_755 2.0216(16) ?
Zn1 O1 . 2.0216(16) yes
Zn1 N2 2_755 2.0448(19) ?
Zn1 N2 . 2.0448(19) yes
Zn1 O2' 2_755 2.32(3) ?
Zn1 O2' . 2.32(3) ?
Zn1 O2 . 2.44(3) yes
Zn1 O2 2_755 2.44(3) ?
Cl1 O2 . 1.41(2) ?
Cl1 O4 . 1.417(2) ?
Cl1 O3 . 1.418(2) ?
Cl1 O5 . 1.419(2) ?
Cl1 O2' . 1.49(3) ?
N1 C3 . 1.308(3) ?
N1 C5 . 1.457(3) ?
N1 C4 . 1.463(3) ?
N2 C6 . 1.340(3) ?
N2 C10 . 1.344(3) ?
C7 C6 . 1.380(3) ?
C7 C8 . 1.388(4) ?
C7 H7A . 0.9300 ?
C1 O1 . 1.261(3) ?
C1 C2 . 1.393(3) ?
C1 C6 . 1.505(3) ?
C2 C3 . 1.375(3) ?
C2 H2A . 0.9300 ?
C10 C9 . 1.369(4) ?
C10 H10A . 0.9300 ?
C8 C9 . 1.371(4) ?
C8 H8A . 0.9300 ?
C3 H3A . 0.9300 ?
C9 H9A . 0.9300 ?
C5 H5C . 0.9600 ?
C5 H5B . 0.9600 ?
C5 H5A . 0.9600 ?
C4 H4C . 0.9600 ?
C4 H4B . 0.9600 ?
C4 H4A . 0.9600 ?

loop_
_geom_torsion_atom_site_label_1
_geom_torsion_atom_site_label_2
_geom_torsion_atom_site_label_3
_geom_torsion_atom_site_label_4
_geom_torsion_site_symmetry_1
_geom_torsion
_geom_torsion_publ_flag
O1 Zn1 N2 C6 2_755 176.96(15) ?
O1 Zn1 N2 C6 . -3.04(15) yes
N2 Zn1 N2 C6 2_755 -5E1(10) ?
O2' Zn1 N2 C6 2_755 -87.8(8) ?
O2' Zn1 N2 C6 . 92.2(8) ?
O2 Zn1 N2 C6 . 91.4(5) yes
O2 Zn1 N2 C6 2_755 -88.6(5) ?
O1 Zn1 N2 C10 2_755 -0.5(2) ?
O1 Zn1 N2 C10 . 179.5(2) yes
N2 Zn1 N2 C10 2_755 13E1(10) ?
O2' Zn1 N2 C10 2_755 94.7(8) ?
O2' Zn1 N2 C10 . -85.3(8) ?
O2 Zn1 N2 C10 . -86.0(5) yes
O2 Zn1 N2 C10 2_755 94.0(5) ?
C10 N2 C6 C7 . 1.3(3) ?
Zn1 N2 C6 C7 . -176.35(17) ?
C10 N2 C6 C1 . -176.9(2) ?
Zn1 N2 C6 C1 . 5.4(2) ?
C8 C7 C6 N2 . -1.2(4) ?
C8 C7 C6 C1 . 176.7(2) ?
O1 C1 C6 N2 . -6.0(3) ?
C2 C1 C6 N2 . 170.7(2) ?
O1 C1 C6 C7 . 175.9(2) ?
C2 C1 C6 C7 . -7.4(3) ?
C2 C1 O1 Zn1 . -173.20(17) ?
C6 C1 O1 Zn1 . 3.4(3) ?
O1 Zn1 O1 C1 2_755 12E1(10) ?
N2 Zn1 O1 C1 2_755 179.65(17) ?
N2 Zn1 O1 C1 . -0.35(17) ?
O2' Zn1 O1 C1 2_755 87.4(16) ?
O2' Zn1 O1 C1 . -92.6(16) ?
O2 Zn1 O1 C1 . -85.0(8) yes
O2 Zn1 O1 C1 2_755 95.0(8) ?
O1 C1 C2 C3 . -0.3(4) ?
C6 C1 C2 C3 . -176.8(2) ?
C6 N2 C10 C9 . -0.3(3) ?
Zn1 N2 C10 C9 . 177.01(17) ?
C6 C7 C8 C9 . 0.2(4) ?
C5 N1 C3 C2 . -1.0(4) ?
C4 N1 C3 C2 . 177.7(2) ?
C1 C2 C3 N1 . 177.0(2) ?
N2 C10 C9 C8 . -0.8(4) ?
C7 C8 C9 C10 . 0.8(4) ?
O4 Cl1 O2 Zn1 . -43(3) ?
O3 Cl1 O2 Zn1 . 76(3) ?
O5 Cl1 O2 Zn1 . -166.1(19) ?
O2' Cl1 O2 Zn1 . -64(7) ?
O1 Zn1 O2 Cl1 2_755 153(3) ?
O1 Zn1 O2 Cl1 . -27(3) yes
N2 Zn1 O2 Cl1 2_755 73(3) ?
N2 Zn1 O2 Cl1 . -107(3) yes
O2' Zn1 O2 Cl1 2_755 -102(8) ?
O2' Zn1 O2 Cl1 . 78(8) ?
O2 Zn1 O2 Cl1 2_755 -12E1(10) ?
O2 Cl1 O2' Zn1 . 95(8) ?
O4 Cl1 O2' Zn1 . -67(5) ?
O3 Cl1 O2' Zn1 . 51(5) ?
O5 Cl1 O2' Zn1 . 176(4) ?
O1 Zn1 O2' Cl1 2_755 177(5) ?
O1 Zn1 O2' Cl1 . -3(5) ?
N2 Zn1 O2' Cl1 2_755 97(5) ?
N2 Zn1 O2' Cl1 . -83(5) ?
O2' Zn1 O2' Cl1 2_755 -10E1(10) ?
O2 Zn1 O2' Cl1 . -78(8) ?
O2 Zn1 O2' Cl1 2_755 102(8) ?
